data_4308395
loop_
_publ_author_name
'Bacchi, Alessia'
'Bosetti, Elsa'
'Carcelli, Mauro'
'Pelagatti, Paolo'
'Rogolino, Dominga'
'Pelizzi, Giancarlo'

_publ_section_title
;
 "Venetian Blinds" Mechanism of Solvation/Desolvation in Palladium(II)
 Wheel-and-Axle Organic--Inorganic Diols
;
_journal_coden_ASTM INOCAJ
_journal_issue 2
_journal_name_full 'Inorganic Chemistry'
_journal_page_first 431
_journal_page_last 442
_journal_paper_doi 10.1021/ic048896m
_journal_volume 44
_journal_year 2005
_chemical_formula_sum 'C44 H46 Cl2 N2 O4 Pd'
_chemical_formula_weight 844.13
_space_group_IT_number 2
_symmetry_cell_setting tericlinic
_symmetry_space_group_name_Hall '-P 1'
_symmetry_space_group_name_H-M 'P -1'
_atom_sites_solution_hydrogens geom
_atom_sites_solution_primary direct
_atom_sites_solution_secondary difmap
_audit_creation_method SHELXL-97
_cell_angle_alpha 100.534(2)
_cell_angle_beta 96.889(2)
_cell_angle_gamma 98.944(2)
_cell_formula_units_Z 1
_cell_length_a 7.9754(7)
_cell_length_b 11.2200(10)
_cell_length_c 11.5430(10)
_cell_measurement_temperature 293(2)
_cell_volume 991.38(15)
_computing_cell_refinement
;
SAINT: SAX, Area Detector Integration, Siemens Analytical instruments
INC., Madison, Wisconsin, USA. 
;
_computing_data_collection
;
SAINT: SAX, Area Detector Integration, Siemens Analytical instruments
 INC., Madison, Wisconsin, USA. 
;
_computing_data_reduction
;
SAINT: SAX, Area Detector Integration, Siemens Analytical instruments
 INC., Madison, Wisconsin, USA. 
SADABS: Siemens Area Detector Absorption Correction Software, 
Sheldrick G., 1996, University of Goettingen, Germany.
;
_computing_molecular_graphics 'Ortep-3 for Windows (Farrugia, 1997)'
_computing_publication_material 'PARST -  M. Nardelli, J. Appl. Crystallogr. 1995, 28, 659'
_computing_structure_refinement 'SHELXL-97 (Sheldrick, 1997)'
_computing_structure_solution 'SIR97 (Altomare et al., 1997)'
_diffrn_ambient_temperature 293(2)
_diffrn_detector_area_resol_mean 8.2
_diffrn_measured_fraction_theta_full 0.898
_diffrn_measured_fraction_theta_max 0.898
_diffrn_measurement_device_type 'Bruker AXS CCD diffractometer'
_diffrn_measurement_method '\w scan'
_diffrn_radiation_monochromator graphite
_diffrn_radiation_source 'fine-focus sealed tube'
_diffrn_radiation_type MoK\a
_diffrn_radiation_wavelength 0.71069
_diffrn_reflns_av_R_equivalents 0.0174
_diffrn_reflns_av_sigmaI/netI 0.0153
_diffrn_reflns_limit_h_max 10
_diffrn_reflns_limit_h_min -11
_diffrn_reflns_limit_k_max 15
_diffrn_reflns_limit_k_min -15
_diffrn_reflns_limit_l_max 15
_diffrn_reflns_limit_l_min -16
_diffrn_reflns_number 13589
_diffrn_reflns_theta_full 30.19
_diffrn_reflns_theta_max 30.19
_diffrn_reflns_theta_min 1.82
_exptl_absorpt_coefficient_mu 0.648
_exptl_absorpt_correction_T_max 1.00
_exptl_absorpt_correction_T_min 0.774150
_exptl_absorpt_correction_type 'symmetry related measurements'
_exptl_absorpt_process_details 'as implemented in SAINT+/SADABS package'
_exptl_crystal_colour yellow
_exptl_crystal_density_diffrn 1.414
_exptl_crystal_density_method 'not measured'
_exptl_crystal_description prism
_exptl_crystal_F_000 436
_exptl_crystal_size_max 0.20
_exptl_crystal_size_mid 0.09
_exptl_crystal_size_min 0.03
_refine_diff_density_max 0.326
_refine_diff_density_min -0.615
_refine_diff_density_rms 0.053
_refine_ls_extinction_method none
_refine_ls_goodness_of_fit_ref 1.078
_refine_ls_hydrogen_treatment mixed
_refine_ls_matrix_type full
_refine_ls_number_parameters 301
_refine_ls_number_reflns 5280
_refine_ls_number_restraints 0
_refine_ls_restrained_S_all 1.078
_refine_ls_R_factor_all 0.0275
_refine_ls_R_factor_gt 0.0250
_refine_ls_shift/su_max 0.001
_refine_ls_shift/su_mean 0.000
_refine_ls_structure_factor_coef Fsqd
_refine_ls_weighting_details 'calc w=1/[\s^2^(Fo^2^)+(0.0413P)^2^+0.2164P] where P=(Fo^2^+2Fc^2^)/3'
_refine_ls_weighting_scheme calc
_refine_ls_wR_factor_gt 0.0684
_refine_ls_wR_factor_ref 0.0711
_reflns_number_gt 5009
_reflns_number_total 5280
_reflns_threshold_expression >2sigma(I)
_cod_data_source_file ic048896msi20040811_044420_04.cif
_cod_data_source_block 5
_cod_database_code 4308395

loop_
_symmetry_equiv_pos_as_xyz
'x, y, z'
'-x, -y, -z'

loop_
_atom_site_label
_atom_site_type_symbol
_atom_site_fract_x
_atom_site_fract_y
_atom_site_fract_z
_atom_site_U_iso_or_equiv
_atom_site_adp_type
_atom_site_occupancy
_atom_site_symmetry_multiplicity
_atom_site_calc_flag
_atom_site_refinement_flags
_atom_site_disorder_assembly
_atom_site_disorder_group
Pd1 Pd 0.0000 0.0000 0.0000 0.03329(6) Uani 1 2 d S . .
Cl1 Cl 0.11693(5) -0.03146(4) -0.17301(4) 0.04743(9) Uani 1 1 d . . .
N1 N -0.15586(15) 0.10095(11) -0.07492(11) 0.0348(2) Uani 1 1 d . . .
O1 O -0.63901(15) 0.30133(12) -0.18098(11) 0.0450(3) Uani 1 1 d . . .
C1 C -0.49998(18) 0.30022(13) -0.24795(12) 0.0348(3) Uani 1 1 d . . .
C2 C -0.37496(18) 0.23345(13) -0.18379(12) 0.0336(3) Uani 1 1 d . . .
C3 C -0.43889(19) 0.13791(15) -0.13091(15) 0.0420(3) Uani 1 1 d . . .
C4 C -0.32619(19) 0.07548(15) -0.07684(15) 0.0424(3) Uani 1 1 d . . .
C5 C -0.09368(19) 0.19212(14) -0.12743(14) 0.0388(3) Uani 1 1 d . . .
C6 C -0.19890(19) 0.25991(14) -0.18116(14) 0.0390(3) Uani 1 1 d . . .
C7 C -0.41782(18) 0.43443(13) -0.24395(12) 0.0346(3) Uani 1 1 d . . .
C8 C -0.3739(2) 0.51370(16) -0.13264(14) 0.0463(3) Uani 1 1 d . . .
C9 C -0.3060(3) 0.63695(18) -0.12111(17) 0.0552(4) Uani 1 1 d . . .
C10 C -0.2791(3) 0.68429(16) -0.22141(19) 0.0542(4) Uani 1 1 d . . .
C11 C -0.3236(3) 0.60752(16) -0.33219(17) 0.0509(4) Uani 1 1 d . . .
C12 C -0.3932(2) 0.48350(14) -0.34405(14) 0.0419(3) Uani 1 1 d . . .
C13 C -0.5609(2) 0.22354(13) -0.37484(14) 0.0404(3) Uani 1 1 d . . .
C14 C -0.7350(3) 0.17877(19) -0.41438(19) 0.0575(5) Uani 1 1 d . . .
C15 C -0.7903(4) 0.1101(2) -0.5303(2) 0.0751(7) Uani 1 1 d . . .
C16 C -0.6747(4) 0.08441(19) -0.6049(2) 0.0735(7) Uani 1 1 d . . .
C17 C -0.5022(4) 0.12618(19) -0.56689(18) 0.0658(6) Uani 1 1 d . . .
C18 C -0.4450(3) 0.19572(16) -0.45169(16) 0.0501(4) Uani 1 1 d . . .
O100 O -0.8668(2) 0.44799(15) -0.24411(14) 0.0635(4) Uani 1 1 d . . .
C100 C -0.7807(5) 0.6577(3) -0.2033(5) 0.1369(19) Uani 1 1 d . . .
H10I H -0.8239 0.7318 -0.1737 0.164 Uiso 1 1 calc R . .
H10J H -0.6569 0.6731 -0.1805 0.164 Uiso 1 1 calc R . .
C101 C -0.8625(5) 0.5523(4) -0.1567(2) 0.1052(12) Uani 1 1 d . . .
H10K H -0.7960 0.5468 -0.0824 0.126 Uiso 1 1 calc R . .
H10L H -0.9778 0.5614 -0.1427 0.126 Uiso 1 1 calc R . .
C102 C -0.8281(5) 0.6191(3) -0.3327(4) 0.1087(12) Uani 1 1 d . . .
H10M H -0.7300 0.6387 -0.3725 0.130 Uiso 1 1 calc R . .
H10N H -0.9192 0.6593 -0.3614 0.130 Uiso 1 1 calc R . .
C103 C -0.8868(4) 0.4848(3) -0.3537(2) 0.0781(7) Uani 1 1 d . . .
H10O H -1.0065 0.4637 -0.3901 0.094 Uiso 1 1 calc R . .
H10P H -0.8197 0.4429 -0.4073 0.094 Uiso 1 1 calc R . .
H11 H 0.028(3) 0.2050(17) -0.1277(16) 0.040(5) Uiso 1 1 d . . .
H7 H -0.423(3) 0.4339(19) -0.4184(19) 0.048(5) Uiso 1 1 d . . .
H10 H -0.151(3) 0.3198(18) -0.2149(18) 0.045(5) Uiso 1 1 d . . .
H12 H -0.368(3) 0.013(2) -0.0427(19) 0.052(5) Uiso 1 1 d . . .
H8 H -0.556(3) 0.114(2) -0.1343(19) 0.055(6) Uiso 1 1 d . . .
H14 H -0.812(3) 0.204(2) -0.365(2) 0.064(7) Uiso 1 1 d . . .
H6 H -0.311(3) 0.640(2) -0.399(2) 0.065(7) Uiso 1 1 d . . .
H5 H -0.232(3) 0.766(2) -0.214(2) 0.063(6) Uiso 1 1 d . . .
H3 H -0.388(3) 0.480(2) -0.066(2) 0.058(6) Uiso 1 1 d . . .
H1O H -0.696(3) 0.344(2) -0.204(2) 0.055(6) Uiso 1 1 d . . .
H18 H -0.327(3) 0.2224(19) -0.4288(18) 0.049(5) Uiso 1 1 d . . .
H4 H -0.281(3) 0.685(2) -0.049(2) 0.073(7) Uiso 1 1 d . . .
H17 H -0.419(3) 0.109(2) -0.615(2) 0.066(7) Uiso 1 1 d . . .
H15 H -0.903(4) 0.081(3) -0.554(3) 0.103(10) Uiso 1 1 d . . .
H16 H -0.730(4) 0.035(3) -0.680(3) 0.082(8) Uiso 1 1 d . . .

loop_
_atom_site_aniso_label
_atom_site_aniso_U_11
_atom_site_aniso_U_22
_atom_site_aniso_U_33
_atom_site_aniso_U_23
_atom_site_aniso_U_13
_atom_site_aniso_U_12
Pd1 0.03088(8) 0.03241(8) 0.03794(9) 0.01555(6) -0.00195(5) 0.00562(5)
Cl1 0.0492(2) 0.0542(2) 0.0447(2) 0.01850(17) 0.00795(16) 0.01660(17)
N1 0.0322(5) 0.0356(6) 0.0392(6) 0.0170(5) 0.0003(4) 0.0072(4)
O1 0.0399(6) 0.0565(7) 0.0498(6) 0.0272(5) 0.0120(5) 0.0193(5)
C1 0.0352(6) 0.0390(7) 0.0343(6) 0.0165(5) 0.0028(5) 0.0110(5)
C2 0.0347(6) 0.0359(6) 0.0336(6) 0.0147(5) 0.0023(5) 0.0098(5)
C3 0.0315(7) 0.0490(8) 0.0523(8) 0.0279(7) 0.0051(6) 0.0088(6)
C4 0.0352(7) 0.0473(8) 0.0523(8) 0.0307(7) 0.0049(6) 0.0080(6)
C5 0.0318(6) 0.0380(7) 0.0492(8) 0.0191(6) 0.0023(6) 0.0054(5)
C6 0.0364(7) 0.0373(7) 0.0482(8) 0.0225(6) 0.0051(6) 0.0068(5)
C7 0.0365(6) 0.0360(6) 0.0345(6) 0.0122(5) 0.0018(5) 0.0137(5)
C8 0.0546(9) 0.0501(9) 0.0353(7) 0.0110(6) 0.0000(6) 0.0148(7)
C9 0.0639(11) 0.0479(9) 0.0469(9) -0.0007(7) -0.0091(8) 0.0145(8)
C10 0.0570(10) 0.0354(8) 0.0664(11) 0.0099(7) -0.0038(8) 0.0078(7)
C11 0.0635(11) 0.0415(8) 0.0516(9) 0.0205(7) 0.0070(8) 0.0098(7)
C12 0.0550(9) 0.0372(7) 0.0359(7) 0.0119(6) 0.0052(6) 0.0117(6)
C13 0.0516(8) 0.0320(6) 0.0385(7) 0.0149(5) -0.0029(6) 0.0089(6)
C14 0.0560(11) 0.0547(10) 0.0565(11) 0.0171(8) -0.0085(8) 0.0007(8)
C15 0.0829(16) 0.0583(12) 0.0681(14) 0.0163(10) -0.0279(13) -0.0097(11)
C16 0.121(2) 0.0415(9) 0.0473(10) 0.0074(8) -0.0168(13) 0.0079(11)
C17 0.1120(19) 0.0449(9) 0.0445(9) 0.0100(8) 0.0090(11) 0.0276(11)
C18 0.0688(12) 0.0413(8) 0.0429(8) 0.0113(6) 0.0051(8) 0.0179(8)
O100 0.0610(8) 0.0725(9) 0.0697(9) 0.0292(7) 0.0151(7) 0.0299(7)
C100 0.111(3) 0.0671(18) 0.199(5) -0.025(2) -0.048(3) 0.0292(18)
C101 0.134(3) 0.136(3) 0.0593(14) 0.0094(16) -0.0001(15) 0.091(3)
C102 0.112(3) 0.094(2) 0.153(3) 0.070(2) 0.056(2) 0.035(2)
C103 0.0904(18) 0.0895(17) 0.0617(13) 0.0225(12) 0.0058(12) 0.0349(14)

loop_
_atom_type_symbol
_atom_type_description
_atom_type_scat_dispersion_real
_atom_type_scat_dispersion_imag
_atom_type_scat_source
C C 0.0033 0.0016 'International Tables Vol C Tables 4.2.6.8 and 6.1.1.4'
H H 0.0000 0.0000 'International Tables Vol C Tables 4.2.6.8 and 6.1.1.4'
N N 0.0061 0.0033 'International Tables Vol C Tables 4.2.6.8 and 6.1.1.4'
O O 0.0106 0.0060 'International Tables Vol C Tables 4.2.6.8 and 6.1.1.4'
Cl Cl 0.1484 0.1585 'International Tables Vol C Tables 4.2.6.8 and 6.1.1.4'
Pd Pd -0.9988 1.0072 'International Tables Vol C Tables 4.2.6.8 and 6.1.1.4'

loop_
_geom_angle_atom_site_label_1
_geom_angle_atom_site_label_2
_geom_angle_atom_site_label_3
_geom_angle
_geom_angle_site_symmetry_1
_geom_angle_site_symmetry_3
_geom_angle_publ_flag
N1 Pd1 N1 180.00(8) 2 . ?
N1 Pd1 Cl1 91.14(4) 2 . ?
N1 Pd1 Cl1 88.86(4) . . ?
N1 Pd1 Cl1 88.86(4) 2 2 ?
N1 Pd1 Cl1 91.14(4) . 2 ?
Cl1 Pd1 Cl1 180.00(3) . 2 ?
C4 N1 C5 117.81(12) . . ?
C4 N1 Pd1 120.58(9) . . ?
C5 N1 Pd1 121.57(10) . . ?
O1 C1 C7 108.12(12) . . ?
O1 C1 C13 110.76(12) . . ?
C7 C1 C13 113.79(11) . . ?
O1 C1 C2 104.89(11) . . ?
C7 C1 C2 111.34(11) . . ?
C13 C1 C2 107.60(12) . . ?
C6 C2 C3 117.46(12) . . ?
C6 C2 C1 122.81(12) . . ?
C3 C2 C1 119.64(12) . . ?
C4 C3 C2 119.38(14) . . ?
N1 C4 C3 123.00(13) . . ?
N1 C5 C6 122.19(13) . . ?
C5 C6 C2 120.13(13) . . ?
C12 C7 C8 117.92(14) . . ?
C12 C7 C1 124.39(13) . . ?
C8 C7 C1 117.59(13) . . ?
C9 C8 C7 121.49(16) . . ?
C8 C9 C10 120.06(17) . . ?
C11 C10 C9 119.20(17) . . ?
C10 C11 C12 120.83(17) . . ?
C7 C12 C11 120.49(15) . . ?
C18 C13 C14 118.54(17) . . ?
C18 C13 C1 121.26(15) . . ?
C14 C13 C1 120.19(16) . . ?
C13 C14 C15 120.1(2) . . ?
C16 C15 C14 120.6(2) . . ?
C15 C16 C17 120.2(2) . . ?
C16 C17 C18 120.0(2) . . ?
C13 C18 C17 120.6(2) . . ?
C101 O100 C103 106.5(2) . . ?
C102 C100 C101 104.2(3) . . ?
O100 C101 C100 105.8(3) . . ?
C100 C102 C103 104.7(3) . . ?
O100 C103 C102 108.5(3) . . ?

loop_
_geom_bond_atom_site_label_1
_geom_bond_atom_site_label_2
_geom_bond_distance
_geom_bond_site_symmetry_2
_geom_bond_publ_flag
Pd1 N1 2.0283(11) 2 ?
Pd1 N1 2.0283(11) . ?
Pd1 Cl1 2.2964(4) . ?
Pd1 Cl1 2.2964(4) 2 ?
N1 C4 1.3406(19) . ?
N1 C5 1.3419(18) . ?
O1 C1 1.4260(18) . ?
C1 C7 1.536(2) . ?
C1 C13 1.536(2) . ?
C1 C2 1.5369(18) . ?
C2 C6 1.385(2) . ?
C2 C3 1.388(2) . ?
C3 C4 1.382(2) . ?
C5 C6 1.3833(19) . ?
C7 C12 1.389(2) . ?
C7 C8 1.394(2) . ?
C8 C9 1.380(3) . ?
C9 C10 1.385(3) . ?
C10 C11 1.377(3) . ?
C11 C12 1.391(2) . ?
C13 C18 1.387(3) . ?
C13 C14 1.392(3) . ?
C14 C15 1.398(3) . ?
C15 C16 1.363(4) . ?
C16 C17 1.373(4) . ?
C17 C18 1.396(3) . ?
O100 C101 1.392(3) . ?
O100 C103 1.400(3) . ?
C100 C102 1.463(6) . ?
C100 C101 1.479(6) . ?
C102 C103 1.472(4) . ?

loop_
_geom_hbond_atom_site_label_D
_geom_hbond_atom_site_label_H
_geom_hbond_atom_site_label_A
_geom_hbond_distance_DH
_geom_hbond_distance_HA
_geom_hbond_distance_DA
_geom_hbond_angle_DHA
_geom_hbond_site_symmetry_A
O1 H1O O100 0.77(2) 1.99(2) 2.7548(18) 171(2) .

loop_
_geom_torsion_atom_site_label_1
_geom_torsion_atom_site_label_2
_geom_torsion_atom_site_label_3
_geom_torsion_atom_site_label_4
_geom_torsion
_geom_torsion_site_symmetry_1
_geom_torsion_site_symmetry_2
_geom_torsion_site_symmetry_3
_geom_torsion_site_symmetry_4
_geom_torsion_publ_flag
C4 N1 N1 C5 -2.3(2) . . 2 2 ?
O1 C1 C2 C3 34.49(18) . . . . ?
O1 C1 C1 O1 180.0 . . 2 2 ?
C3 C2 C1 O1 34.49(18) . . . . ?
C8 C7 C1 O1 50.51(17) . . . . ?
C14 C13 C1 O1 7.42(19) . . . . ?
